data_7117030
loop_
_publ_author_name
'Junli Hou'
'Yang Chen'
'Dongmei Ma'
'Burghard Cordes'
'Jingyun Wang'
'Xin Wang'
'Fritz E. Kuhn'
'Hao Guo'
'Mingdong Zhou'

_publ_section_title
;
 Methyltrioxorhenium-catalyzed highly selective dihydroxylation of
 1,2-allenylic diphenyl phosphine oxides
;
_journal_name_full Chem.Commun.
_journal_page_first 7439
_journal_paper_doi 10.1039/C5cc01160D
_journal_volume 51
_journal_year 2015
_chemical_formula_sum 'C16 H17 O3 P'
_chemical_formula_weight 288.26
_chemical_name_systematic
; 
 ? 
;
_space_group_crystal_system monoclinic
_space_group_IT_number 4
_space_group_name_Hall 'P 2yb'
_space_group_name_H-M_alt 'P 1 21 1'
_symmetry_space_group_name_Hall 'P 2yb'
_symmetry_space_group_name_H-M 'P 1 21 1'
_atom_sites_solution_hydrogens geom
_audit_creation_method SHELXL-2013
_audit_update_record
;
2014-12-22 deposited with the CCDC.
2015-03-12 downloaded from the CCDC.
;
_cell_angle_alpha 90
_cell_angle_beta 93.258(5)
_cell_angle_gamma 90
_cell_formula_units_Z 4
_cell_length_a 5.8589(19)
_cell_length_b 17.826(5)
_cell_length_c 14.463(5)
_cell_measurement_reflns_used 3831
_cell_measurement_temperature 223(2)
_cell_measurement_theta_max 26.23
_cell_measurement_theta_min 2.69
_cell_volume 1508.1(8)
_computing_cell_refinement 'Bruker SAINT'
_computing_data_collection 'Bruker APEX2'
_computing_data_reduction 'Bruker SAINT'
_computing_molecular_graphics 'Bruker SHELXTL'
_computing_publication_material 'Bruker SHELXTL'
_computing_structure_refinement 'SHELXL-2013 (Sheldrick, 2013)'
_computing_structure_solution 'SHELXS-97 (Sheldrick, 2008)'
_diffrn_ambient_temperature 223(2)
_diffrn_measured_fraction_theta_full 0.982
_diffrn_measured_fraction_theta_max 0.983
_diffrn_measurement_device_type 'Bruker APEX-II CCD'
_diffrn_measurement_method '\f and \w scans'
_diffrn_radiation_type MoK\a
_diffrn_radiation_wavelength 0.71073
_diffrn_reflns_av_R_equivalents 0.0427
_diffrn_reflns_av_unetI/netI 0.0625
_diffrn_reflns_Laue_measured_fraction_full 0.982
_diffrn_reflns_Laue_measured_fraction_max 0.983
_diffrn_reflns_limit_h_max 7
_diffrn_reflns_limit_h_min -7
_diffrn_reflns_limit_k_max 21
_diffrn_reflns_limit_k_min -14
_diffrn_reflns_limit_l_max 17
_diffrn_reflns_limit_l_min -17
_diffrn_reflns_number 9387
_diffrn_reflns_point_group_measured_fraction_full 0.868
_diffrn_reflns_point_group_measured_fraction_max 0.865
_diffrn_reflns_theta_full 25.242
_diffrn_reflns_theta_max 25.998
_diffrn_reflns_theta_min 1.410
_exptl_absorpt_coefficient_mu 0.186
_exptl_absorpt_correction_T_max 0.746
_exptl_absorpt_correction_T_min 0.636
_exptl_absorpt_correction_type multi-scan
_exptl_absorpt_process_details sadabs
_exptl_crystal_colour colourless
_exptl_crystal_density_diffrn 1.270
_exptl_crystal_description prism
_exptl_crystal_F_000 608
_exptl_crystal_size_max 0.640
_exptl_crystal_size_mid 0.190
_exptl_crystal_size_min 0.120
_refine_diff_density_max 0.892
_refine_diff_density_min -0.416
_refine_diff_density_rms 0.106
_refine_ls_abs_structure_details
; 
 Flack x determined using 1791 quotients [(I+)-(I-)]/[(I+)+(I-)] 
 (Parsons and Flack (2004), Acta Cryst. A60, s61). 
;
_refine_ls_abs_structure_Flack 0.07(7)
_refine_ls_extinction_coef .
_refine_ls_extinction_method none
_refine_ls_goodness_of_fit_ref 1.099
_refine_ls_hydrogen_treatment constr
_refine_ls_matrix_type full
_refine_ls_number_parameters 365
_refine_ls_number_reflns 5122
_refine_ls_number_restraints 7
_refine_ls_restrained_S_all 1.099
_refine_ls_R_factor_all 0.0826
_refine_ls_R_factor_gt 0.0747
_refine_ls_shift/su_max 0.005
_refine_ls_shift/su_mean 0.000
_refine_ls_structure_factor_coef Fsqd
_refine_ls_weighting_details
; 
 w=1/[\s^2^(Fo^2^)+(0.0886P)^2^+3.9873P] 
 where P=(Fo^2^+2Fc^2^)/3 
;
_refine_ls_weighting_scheme calc
_refine_ls_wR_factor_gt 0.2087
_refine_ls_wR_factor_ref 0.2177
_reflns_Friedel_coverage 0.701
_reflns_Friedel_fraction_full 0.746
_reflns_Friedel_fraction_max 0.738
_reflns_number_gt 4610
_reflns_number_total 5122
_reflns_threshold_expression 'I > 2\s(I)'
_cod_data_source_file c5cc01160d2.cif
_cod_data_source_block mo_41128b
_cod_database_code 7117030
_shelx_space_group_comment
; 
The symmetry employed for this shelxl refinement is uniquely defined 
by the following loop, which should always be used as a source of 
symmetry information in preference to the above space-group names. 
They are only intended as comments. 
;
_shelx_estimated_absorpt_t_min 0.890
_shelx_estimated_absorpt_t_max 0.978
_shelxl_version_number 2013-2

loop_
_space_group_symop_operation_xyz
'x, y, z'
'-x, y+1/2, -z'

loop_
_atom_site_label
_atom_site_type_symbol
_atom_site_fract_x
_atom_site_fract_y
_atom_site_fract_z
_atom_site_U_iso_or_equiv
_atom_site_adp_type
_atom_site_occupancy
_atom_site_site_symmetry_order
_atom_site_calc_flag
_atom_site_refinement_flags_posn
_atom_site_refinement_flags_adp
_atom_site_refinement_flags_occupancy
_atom_site_disorder_assembly
_atom_site_disorder_group
P1 P 0.6507(3) 0.05945(11) 0.51362(13) 0.0253(5) Uani 1 1 d . . . . .
O1 O 0.4382(9) 0.0923(4) 0.5501(4) 0.0356(14) Uani 1 1 d . . . . .
O2 O 0.8770(13) 0.2032(4) 0.5717(5) 0.0563(19) Uani 1 1 d . . . . .
O3 O 1.2646(11) 0.1023(4) 0.7203(4) 0.0410(15) Uani 1 1 d . . . . .
H3 H 1.3817 0.1054 0.6908 0.061 Uiso 1 1 calc R U . . .
C1 C 0.9026(13) 0.0711(5) 0.5889(5) 0.0278(17) Uani 1 1 d . . . . .
H1A H 0.8822 0.0432 0.6462 0.033 Uiso 1 1 calc R U . . .
H1B H 1.0325 0.0488 0.5591 0.033 Uiso 1 1 calc R U . . .
C2 C 0.9598(14) 0.1507(5) 0.6132(6) 0.0311(18) Uani 1 1 d . . . . .
C3 C 1.1180(17) 0.1640(5) 0.6974(6) 0.039(2) Uani 1 1 d . . . . .
H3A H 1.2118 0.2092 0.6873 0.046 Uiso 1 1 calc R U . . .
C4 C 0.973(3) 0.1769(7) 0.7809(7) 0.079(5) Uani 1 1 d . . . . .
H4A H 0.8982 0.1304 0.7963 0.119 Uiso 1 1 calc R U . . .
H4B H 0.8593 0.2150 0.7659 0.119 Uiso 1 1 calc R U . . .
H4C H 1.0713 0.1933 0.8334 0.119 Uiso 1 1 calc R U . . .
C5 C 0.7007(15) 0.0965(5) 0.4009(5) 0.0315(18) Uani 1 1 d . . . . .
C6 C 0.5356(16) 0.1368(6) 0.3532(6) 0.042(2) Uani 1 1 d . . . . .
H6 H 0.3947 0.1454 0.3793 0.050 Uiso 1 1 calc R U . . .
C7 C 0.573(2) 0.1649(7) 0.2674(8) 0.063(3) Uani 1 1 d . . . . .
H7 H 0.4613 0.1957 0.2378 0.076 Uiso 1 1 calc R U . . .
C8 C 0.764(2) 0.1500(8) 0.2240(7) 0.061(3) Uani 1 1 d . . . . .
H8 H 0.7817 0.1682 0.1638 0.073 Uiso 1 1 calc R U . . .
C9 C 0.930(2) 0.1087(9) 0.2674(8) 0.074(4) Uani 1 1 d . . . . .
H9 H 1.0637 0.0973 0.2372 0.089 Uiso 1 1 calc R U . . .
C10 C 0.9039(16) 0.0827(8) 0.3581(7) 0.066(4) Uani 1 1 d . . . . .
H10 H 1.0228 0.0560 0.3896 0.079 Uiso 1 1 calc R U . . .
C11 C 0.6235(14) -0.0411(5) 0.5000(5) 0.0296(18) Uani 1 1 d . . . . .
C12 C 0.4346(17) -0.0757(6) 0.5290(9) 0.052(3) Uani 1 1 d . . . . .
H12 H 0.3203 -0.0471 0.5554 0.062 Uiso 1 1 calc R U . . .
C13 C 0.4069(19) -0.1528(7) 0.5205(9) 0.059(3) Uani 1 1 d . . . . .
H13 H 0.2744 -0.1755 0.5412 0.071 Uiso 1 1 calc R U . . .
C14 C 0.570(2) -0.1960(6) 0.4823(8) 0.053(3) Uani 1 1 d . . . . .
H14 H 0.5485 -0.2479 0.4744 0.064 Uiso 1 1 calc R U . . .
C15 C 0.766(2) -0.1620(7) 0.4557(9) 0.062(3) Uani 1 1 d . . . . .
H15 H 0.8838 -0.1910 0.4320 0.074 Uiso 1 1 calc R U . . .
C16 C 0.7914(18) -0.0845(7) 0.4637(8) 0.054(3) Uani 1 1 d . . . . .
H16 H 0.9246 -0.0615 0.4441 0.065 Uiso 1 1 calc R U . . .
P2 P 0.3717(3) 0.99689(12) 0.96868(13) 0.0273(5) Uani 1 1 d . . . . .
O4 O 0.5969(11) 0.9701(4) 0.9358(4) 0.0413(16) Uani 1 1 d . . . . .
O5 O 0.1660(14) 0.8525(4) 0.8837(6) 0.057(2) Uani 1 1 d . . . . .
O6 O -0.2414(11) 0.9657(4) 0.7610(4) 0.0429(16) Uani 1 1 d . . . . .
H6A H -0.3005 0.9689 0.8117 0.064 Uiso 1 1 calc R U . . .
C17 C 0.1292(13) 0.9870(5) 0.8866(5) 0.0308(17) Uani 1 1 d . . . . .
H17A H -0.0074 1.0045 0.9162 0.037 Uiso 1 1 calc R U . . .
H17B H 0.1523 1.0202 0.8339 0.037 Uiso 1 1 calc R U . . .
C18 C 0.0824(16) 0.9088(6) 0.8496(6) 0.039(2) Uani 1 1 d . . . . .
C19 C -0.0851(19) 0.9066(6) 0.7637(7) 0.050(3) Uani 1 1 d . . . . .
H19 H 0.0089 0.9136 0.7096 0.060 Uiso 1 1 calc R U . . .
C20 C -0.196(3) 0.8329(8) 0.7510(11) 0.107(7) Uani 1 1 d . U . . .
H20A H -0.2851 0.8220 0.8040 0.161 Uiso 1 1 calc R U . . .
H20B H -0.0802 0.7945 0.7456 0.161 Uiso 1 1 calc R U . . .
H20C H -0.2960 0.8336 0.6952 0.161 Uiso 1 1 calc R U . . .
C21 C 0.3784(14) 1.0959(6) 0.9890(5) 0.032(2) Uani 1 1 d . . . . .
C22 C 0.5526(17) 1.1397(6) 0.9567(7) 0.046(2) Uani 1 1 d . . . . .
H22 H 0.6715 1.1164 0.9266 0.055 Uiso 1 1 calc R U . . .
C23 C 0.556(2) 1.2173(7) 0.9675(8) 0.054(3) Uani 1 1 d . . . . .
H23 H 0.6771 1.2456 0.9454 0.065 Uiso 1 1 calc R U . . .
C24 C 0.384(2) 1.2519(7) 1.0105(7) 0.049(3) Uani 1 1 d . . . . .
H24 H 0.3905 1.3040 1.0205 0.059 Uiso 1 1 calc R U . . .
C25 C 0.2007(18) 1.2115(6) 1.0396(6) 0.045(2) Uani 1 1 d . . . . .
H25 H 0.0768 1.2360 1.0650 0.054 Uiso 1 1 calc R U . . .
C26 C 0.2018(16) 1.1333(6) 1.0307(6) 0.038(2) Uani 1 1 d . . . . .
H26 H 0.0808 1.1054 1.0533 0.045 Uiso 1 1 calc R U . . .
C27 C 0.2956(14) 0.9554(5) 1.0770(6) 0.0343(19) Uani 1 1 d . . . . .
C28 C 0.461(2) 0.9599(7) 1.1494(7) 0.062(3) Uani 1 1 d . . . . .
H28 H 0.6003 0.9839 1.1402 0.074 Uiso 1 1 calc R U . . .
C29 C 0.421(2) 0.9289(9) 1.2362(7) 0.074(4) Uani 1 1 d . . . . .
H29 H 0.5325 0.9320 1.2855 0.088 Uiso 1 1 calc R U . . .
C30 C 0.212(2) 0.8934(7) 1.2479(7) 0.063(3) Uani 1 1 d . . . . .
H30 H 0.1822 0.8728 1.3057 0.076 Uiso 1 1 calc R U . . .
C31 C 0.054(2) 0.8886(7) 1.1770(8) 0.063(3) Uani 1 1 d . . . . .
H31 H -0.0839 0.8634 1.1855 0.076 Uiso 1 1 calc R U . . .
C32 C 0.0919(17) 0.9203(7) 1.0914(7) 0.051(3) Uani 1 1 d . . . . .
H32 H -0.0225 0.9177 1.0432 0.061 Uiso 1 1 calc R U . . .

loop_
_atom_site_aniso_label
_atom_site_aniso_U_11
_atom_site_aniso_U_22
_atom_site_aniso_U_33
_atom_site_aniso_U_23
_atom_site_aniso_U_13
_atom_site_aniso_U_12
P1 0.0216(9) 0.0271(11) 0.0274(8) 0.0042(8) 0.0034(7) 0.0008(8)
O1 0.021(3) 0.044(4) 0.042(3) 0.007(3) 0.007(2) 0.005(3)
O2 0.065(5) 0.028(4) 0.073(5) 0.012(3) -0.024(4) 0.000(3)
O3 0.045(4) 0.051(4) 0.026(3) 0.002(3) -0.003(2) -0.002(3)
C1 0.033(4) 0.025(5) 0.026(3) -0.003(3) -0.001(3) 0.000(3)
C2 0.037(4) 0.020(4) 0.037(4) 0.005(3) 0.002(3) -0.009(3)
C3 0.055(5) 0.026(5) 0.035(4) 0.002(3) 0.003(4) -0.007(4)
C4 0.150(13) 0.058(8) 0.030(5) -0.004(5) 0.016(6) 0.044(8)
C5 0.037(4) 0.028(5) 0.028(4) 0.008(3) -0.006(3) -0.003(4)
C6 0.037(5) 0.045(6) 0.042(5) 0.010(4) -0.008(4) 0.013(4)
C7 0.071(7) 0.070(9) 0.047(6) 0.018(5) -0.018(5) 0.011(6)
C8 0.070(7) 0.084(9) 0.028(4) 0.013(5) -0.002(5) -0.014(6)
C9 0.054(6) 0.114(12) 0.055(7) 0.027(7) 0.021(5) 0.000(7)
C10 0.030(5) 0.112(12) 0.055(6) 0.037(6) 0.002(4) 0.004(5)
C11 0.029(4) 0.030(5) 0.029(4) 0.002(3) -0.005(3) -0.003(3)
C12 0.035(5) 0.036(6) 0.084(8) 0.006(5) 0.009(5) -0.001(4)
C13 0.048(6) 0.036(6) 0.093(9) 0.008(6) 0.004(6) -0.007(5)
C14 0.069(7) 0.028(6) 0.061(6) -0.006(5) -0.012(5) -0.007(5)
C15 0.057(7) 0.042(7) 0.088(8) -0.032(6) 0.008(6) 0.001(5)
C16 0.043(5) 0.042(6) 0.079(7) -0.024(6) 0.012(5) -0.014(5)
P2 0.0216(9) 0.0319(12) 0.0287(9) 0.0022(8) 0.0029(7) 0.0013(9)
O4 0.032(3) 0.048(4) 0.045(3) 0.011(3) 0.019(3) 0.014(3)
O5 0.070(5) 0.028(4) 0.072(5) -0.002(3) -0.011(4) 0.004(4)
O6 0.041(3) 0.052(4) 0.035(3) 0.004(3) -0.002(3) 0.000(3)
C17 0.033(4) 0.025(5) 0.034(4) 0.005(3) 0.001(3) 0.003(3)
C18 0.046(5) 0.036(5) 0.036(4) 0.002(4) 0.002(4) 0.006(4)
C19 0.067(7) 0.043(6) 0.038(5) -0.010(4) -0.011(5) 0.002(5)
C20 0.172(17) 0.049(8) 0.092(10) -0.003(7) -0.079(11) -0.012(9)
C21 0.033(4) 0.039(5) 0.023(4) 0.000(3) -0.002(3) 0.000(4)
C22 0.035(5) 0.047(7) 0.058(6) 0.008(5) 0.013(4) -0.003(4)
C23 0.059(7) 0.046(7) 0.058(6) 0.006(5) 0.005(5) -0.011(5)
C24 0.064(7) 0.039(6) 0.044(5) -0.005(4) -0.006(5) -0.014(5)
C25 0.053(6) 0.038(6) 0.042(5) -0.011(4) 0.004(4) 0.002(5)
C26 0.036(4) 0.040(6) 0.038(5) 0.004(4) 0.010(4) -0.006(4)
C27 0.027(4) 0.042(6) 0.033(4) 0.001(4) -0.003(3) 0.005(4)
C28 0.069(7) 0.079(9) 0.035(5) 0.019(5) -0.010(5) -0.003(6)
C29 0.079(8) 0.109(12) 0.031(5) 0.017(6) -0.008(5) -0.009(8)
C30 0.082(8) 0.068(9) 0.041(5) 0.027(5) 0.017(5) 0.009(7)
C31 0.064(7) 0.070(8) 0.056(6) 0.032(6) 0.017(5) -0.006(6)
C32 0.044(5) 0.062(7) 0.046(5) 0.016(5) 0.009(4) -0.012(5)

loop_
_atom_type_symbol
_atom_type_description
_atom_type_scat_dispersion_real
_atom_type_scat_dispersion_imag
_atom_type_scat_source
C C 0.0033 0.0016 'International Tables Vol C Tables 4.2.6.8 and 6.1.1.4'
H H 0.0000 0.0000 'International Tables Vol C Tables 4.2.6.8 and 6.1.1.4'
O O 0.0106 0.0060 'International Tables Vol C Tables 4.2.6.8 and 6.1.1.4'
P P 0.1023 0.0942 'International Tables Vol C Tables 4.2.6.8 and 6.1.1.4'

loop_
_geom_angle_atom_site_label_1
_geom_angle_atom_site_label_2
_geom_angle_atom_site_label_3
_geom_angle
_geom_angle_site_symmetry_1
_geom_angle_site_symmetry_3
O1 P1 C1 114.3(4) . .
O1 P1 C5 110.9(4) . .
C1 P1 C5 109.7(4) . .
O1 P1 C11 110.8(4) . .
C1 P1 C11 104.1(4) . .
C5 P1 C11 106.5(4) . .
C2 C1 P1 114.7(6) . .
O2 C2 C1 122.9(8) . .
O2 C2 C3 119.6(8) . .
C1 C2 C3 117.3(7) . .
O3 C3 C2 113.7(7) . .
O3 C3 C4 106.6(8) . .
C2 C3 C4 108.5(9) . .
C6 C5 C10 117.9(8) . .
C6 C5 P1 120.4(7) . .
C10 C5 P1 121.7(7) . .
C5 C6 C7 120.4(10) . .
C8 C7 C6 122.4(10) . .
C7 C8 C9 119.3(10) . .
C8 C9 C10 120.0(11) . .
C5 C10 C9 119.8(10) . .
C12 C11 C16 118.3(9) . .
C12 C11 P1 119.1(7) . .
C16 C11 P1 122.5(7) . .
C11 C12 C13 121.1(10) . .
C14 C13 C12 120.8(10) . .
C13 C14 C15 118.7(10) . .
C14 C15 C16 120.0(10) . .
C11 C16 C15 121.0(10) . .
O4 P2 C21 110.7(4) . .
O4 P2 C17 115.6(4) . .
C21 P2 C17 102.3(4) . .
O4 P2 C27 114.0(4) . .
C21 P2 C27 105.4(4) . .
C17 P2 C27 107.8(4) . .
C18 C17 P2 116.2(6) . .
O5 C18 C17 124.1(8) . .
O5 C18 C19 122.2(9) . .
C17 C18 C19 113.8(8) . .
O6 C19 C20 112.7(11) . .
O6 C19 C18 113.0(8) . .
C20 C19 C18 112.3(9) . .
C22 C21 C26 116.9(9) . .
C22 C21 P2 120.7(7) . .
C26 C21 P2 122.2(7) . .
C21 C22 C23 122.0(10) . .
C24 C23 C22 119.6(10) . .
C23 C24 C25 120.8(11) . .
C24 C25 C26 119.0(10) . .
C21 C26 C25 121.6(9) . .
C32 C27 C28 119.1(9) . .
C32 C27 P2 125.2(7) . .
C28 C27 P2 115.7(8) . .
C27 C28 C29 120.6(12) . .
C30 C29 C28 118.5(11) . .
C31 C30 C29 120.5(9) . .
C30 C31 C32 121.0(11) . .
C27 C32 C31 120.2(10) . .

loop_
_geom_bond_atom_site_label_1
_geom_bond_atom_site_label_2
_geom_bond_distance
_geom_bond_site_symmetry_2
P1 O1 1.499(6) .
P1 C1 1.795(8) .
P1 C5 1.798(8) .
P1 C11 1.808(9) .
O2 C2 1.199(11) .
O3 C3 1.423(11) .
C1 C2 1.496(11) .
C2 C3 1.506(12) .
C3 C4 1.532(14) .
C5 C6 1.361(12) .
C5 C10 1.395(13) .
C6 C7 1.368(15) .
C7 C8 1.338(17) .
C8 C9 1.347(17) .
C9 C10 1.408(14) .
C11 C12 1.355(13) .
C11 C16 1.379(13) .
C12 C13 1.387(16) .
C13 C14 1.369(17) .
C14 C15 1.374(16) .
C15 C16 1.392(17) .
P2 O4 1.505(6) .
P2 C21 1.789(10) .
P2 C17 1.808(8) .
P2 C27 1.811(9) .
O5 C18 1.210(12) .
O6 C19 1.395(13) .
C17 C18 1.512(13) .
C18 C19 1.540(12) .
C19 C20 1.473(17) .
C21 C22 1.388(13) .
C21 C26 1.397(12) .
C22 C23 1.391(16) .
C23 C24 1.363(16) .
C24 C25 1.380(15) .
C25 C26 1.399(14) .
C27 C32 1.374(13) .
C27 C28 1.386(13) .
C28 C29 1.404(15) .
C29 C30 1.395(18) .
C30 C31 1.345(17) .
C31 C32 1.390(14) .

loop_
_geom_hbond_atom_site_label_D
_geom_hbond_atom_site_label_H
_geom_hbond_atom_site_label_A
_geom_hbond_distance_DH
_geom_hbond_distance_HA
_geom_hbond_distance_DA
_geom_hbond_angle_DHA
_geom_hbond_site_symmetry_A
O3 H3 O1 0.83 2.09 2.721(8) 132.3 1_655
C1 H1A O6 0.98 2.31 3.267(10) 166.1 1_645
O6 H6A O4 0.83 1.93 2.751(8) 172.7 1_455
C17 H17B O3 0.98 2.32 3.295(10) 170.9 1_465

loop_
_geom_torsion_atom_site_label_1
_geom_torsion_atom_site_label_2
_geom_torsion_atom_site_label_3
_geom_torsion_atom_site_label_4
_geom_torsion
_geom_torsion_site_symmetry_1
_geom_torsion_site_symmetry_2
_geom_torsion_site_symmetry_3
_geom_torsion_site_symmetry_4
O1 P1 C1 C2 -57.4(7) . . . .
C5 P1 C1 C2 67.9(7) . . . .
C11 P1 C1 C2 -178.5(6) . . . .
P1 C1 C2 O2 -15.3(11) . . . .
P1 C1 C2 C3 161.0(6) . . . .
O2 C2 C3 O3 -158.9(8) . . . .
C1 C2 C3 O3 24.7(10) . . . .
O2 C2 C3 C4 82.7(11) . . . .
C1 C2 C3 C4 -93.7(10) . . . .
O1 P1 C5 C6 -11.8(9) . . . .
C1 P1 C5 C6 -139.0(8) . . . .
C11 P1 C5 C6 108.9(8) . . . .
O1 P1 C5 C10 170.9(9) . . . .
C1 P1 C5 C10 43.7(10) . . . .
C11 P1 C5 C10 -68.4(10) . . . .
C10 C5 C6 C7 -2.4(16) . . . .
P1 C5 C6 C7 -179.8(9) . . . .
C5 C6 C7 C8 4.8(19) . . . .
C6 C7 C8 C9 -3(2) . . . .
C7 C8 C9 C10 -1(2) . . . .
C6 C5 C10 C9 -1.4(18) . . . .
P1 C5 C10 C9 175.9(10) . . . .
C8 C9 C10 C5 3(2) . . . .
O1 P1 C11 C12 -4.9(9) . . . .
C1 P1 C11 C12 118.5(8) . . . .
C5 P1 C11 C12 -125.6(8) . . . .
O1 P1 C11 C16 177.1(8) . . . .
C1 P1 C11 C16 -59.5(9) . . . .
C5 P1 C11 C16 56.4(9) . . . .
C16 C11 C12 C13 -1.6(17) . . . .
P1 C11 C12 C13 -179.7(9) . . . .
C11 C12 C13 C14 -0.1(19) . . . .
C12 C13 C14 C15 2.4(19) . . . .
C13 C14 C15 C16 -3(2) . . . .
C12 C11 C16 C15 0.9(17) . . . .
P1 C11 C16 C15 178.9(10) . . . .
C14 C15 C16 C11 1(2) . . . .
O4 P2 C17 C18 56.1(7) . . . .
C21 P2 C17 C18 176.6(6) . . . .
C27 P2 C17 C18 -72.7(7) . . . .
P2 C17 C18 O5 14.7(12) . . . .
P2 C17 C18 C19 -165.8(7) . . . .
O5 C18 C19 O6 150.8(10) . . . .
C17 C18 C19 O6 -28.8(12) . . . .
O5 C18 C19 C20 22.0(16) . . . .
C17 C18 C19 C20 -157.6(12) . . . .
O4 P2 C21 C22 13.5(9) . . . .
C17 P2 C21 C22 -110.2(8) . . . .
C27 P2 C21 C22 137.2(8) . . . .
O4 P2 C21 C26 -171.9(7) . . . .
C17 P2 C21 C26 64.4(8) . . . .
C27 P2 C21 C26 -48.2(8) . . . .
C26 C21 C22 C23 2.0(15) . . . .
P2 C21 C22 C23 176.8(9) . . . .
C21 C22 C23 C24 -0.5(18) . . . .
C22 C23 C24 C25 -3.0(18) . . . .
C23 C24 C25 C26 4.8(16) . . . .
C22 C21 C26 C25 -0.1(14) . . . .
P2 C21 C26 C25 -174.9(8) . . . .
C24 C25 C26 C21 -3.2(15) . . . .
O4 P2 C27 C32 -127.4(9) . . . .
C21 P2 C27 C32 111.0(10) . . . .
C17 P2 C27 C32 2.3(11) . . . .
O4 P2 C27 C28 52.1(10) . . . .
C21 P2 C27 C28 -69.5(9) . . . .
C17 P2 C27 C28 -178.2(8) . . . .
C32 C27 C28 C29 0.2(19) . . . .
P2 C27 C28 C29 -179.4(11) . . . .
C27 C28 C29 C30 0(2) . . . .
C28 C29 C30 C31 1(2) . . . .
C29 C30 C31 C32 -2(2) . . . .
C28 C27 C32 C31 -1.2(17) . . . .
P2 C27 C32 C31 178.3(9) . . . .
C30 C31 C32 C27 2(2) . . . .
